data_1514670
loop_
_publ_author_name
'Maekawa, Takehisa'
'Segawa, Yasutomo'
'Itami, Kenichiro'

_publ_section_title
;
 C--H activation route to dibenzo[a,e]pentalenes: annulation of
 arylacetylenes promoted by PdCl2--AgOTf--o-chloranil
;
_journal_issue 6
_journal_name_full 'Chemical Science'
_journal_page_first 2369
_journal_paper_doi 10.1039/c3sc50585e
_journal_volume 4
_journal_year 2013
_chemical_formula_sum 'C32 H20 F6 O2'
_chemical_formula_weight 550.48
_chemical_name_systematic
;
?
;
_space_group_IT_number 14
_symmetry_cell_setting monoclinic
_symmetry_space_group_name_Hall '-P 2yn'
_symmetry_space_group_name_H-M 'P 1 21/n 1'
_atom_sites_solution_hydrogens geom
_atom_sites_solution_primary direct
_atom_sites_solution_secondary difmap
_audit_creation_method SHELXL-97
_cell_angle_alpha 90.00
_cell_angle_beta 94.759(5)
_cell_angle_gamma 90.00
_cell_formula_units_Z 4
_cell_length_a 17.550(5)
_cell_length_b 7.3020(18)
_cell_length_c 18.848(5)
_cell_measurement_reflns_used 3591
_cell_measurement_temperature 103(2)
_cell_measurement_theta_max 25.3132
_cell_measurement_theta_min 3.0229
_cell_volume 2407.0(11)
_computing_cell_refinement 'RIGAKU CrystalClear'
_computing_data_collection 'RIGAKU CrystalClear'
_computing_data_reduction 'RIGAKU CrystalClear'
_computing_molecular_graphics ORTEP-III
_computing_structure_refinement 'SHELXL-97 (Sheldrick, 1997)'
_computing_structure_solution SIR-97
_diffrn_ambient_temperature 103(2)
_diffrn_measured_fraction_theta_full 0.997
_diffrn_measured_fraction_theta_max 0.997
_diffrn_measurement_device_type
;
Saturn70 CCD (4x4 bin mode) with MicroMax-007
;
_diffrn_radiation_monochromator graphite
_diffrn_radiation_source 'fine-focus sealed tube'
_diffrn_radiation_type MoK\a
_diffrn_radiation_wavelength 0.71070
_diffrn_reflns_av_R_equivalents 0.1178
_diffrn_reflns_av_sigmaI/netI 0.1035
_diffrn_reflns_limit_h_max 17
_diffrn_reflns_limit_h_min -20
_diffrn_reflns_limit_k_max 7
_diffrn_reflns_limit_k_min -8
_diffrn_reflns_limit_l_max 22
_diffrn_reflns_limit_l_min -22
_diffrn_reflns_number 15510
_diffrn_reflns_theta_full 25.00
_diffrn_reflns_theta_max 25.00
_diffrn_reflns_theta_min 3.02
_exptl_absorpt_coefficient_mu 0.125
_exptl_absorpt_correction_T_max 0.9938
_exptl_absorpt_correction_T_min 0.9814
_exptl_absorpt_correction_type multi-scan
_exptl_absorpt_process_details 'Jacobson, R. (1998) Private communication'
_exptl_crystal_colour Orange
_exptl_crystal_density_diffrn 1.519
_exptl_crystal_density_method 'not measured'
_exptl_crystal_description Platelet
_exptl_crystal_F_000 1128
_exptl_crystal_size_max 0.15
_exptl_crystal_size_mid 0.05
_exptl_crystal_size_min 0.05
_refine_diff_density_max 0.331
_refine_diff_density_min -0.293
_refine_diff_density_rms 0.081
_refine_ls_extinction_method none
_refine_ls_goodness_of_fit_ref 1.000
_refine_ls_hydrogen_treatment constr
_refine_ls_matrix_type full
_refine_ls_number_parameters 363
_refine_ls_number_reflns 4231
_refine_ls_number_restraints 0
_refine_ls_restrained_S_all 1.000
_refine_ls_R_factor_all 0.1171
_refine_ls_R_factor_gt 0.0671
_refine_ls_shift/su_max 0.000
_refine_ls_shift/su_mean 0.000
_refine_ls_structure_factor_coef Fsqd
_refine_ls_weighting_details 'calc w=1/[\s^2^(Fo^2^)+(0.0847P)^2^+0.0000P] where P=(Fo^2^+2Fc^2^)/3'
_refine_ls_weighting_scheme calc
_refine_ls_wR_factor_gt 0.1506
_refine_ls_wR_factor_ref 0.1803
_reflns_number_gt 2569
_reflns_number_total 4231
_reflns_threshold_expression >2sigma(I)
_cod_data_source_file c3sc50585e.txt
_cod_data_source_block 2bd
_cod_depositor_comments
;
The following automatic conversions were performed:

'_exptl_absorpt_correction_type' value 'Multi-scan' changed to
'multi-scan' according to
/usr/data/users/saulius/automatic-downloads/retrospective/RSC/lib/dictionaries/cif_core.dic
dictionary named 'cif_core.dic' version 2.4.2 from 2011-04-26.

Automatic conversion script
Id: cif_fix_values 2281 2013-09-26 08:29:07Z andrius 
;
_cod_original_cell_volume 2407.1(11)
_cod_original_sg_symbol_H-M P21/n
_cod_database_code 1514670

loop_
_symmetry_equiv_pos_as_xyz
'x, y, z'
'-x+1/2, y+1/2, -z+1/2'
'-x, -y, -z'
'x-1/2, -y-1/2, z-1/2'

loop_
_atom_site_label
_atom_site_type_symbol
_atom_site_fract_x
_atom_site_fract_y
_atom_site_fract_z
_atom_site_U_iso_or_equiv
_atom_site_adp_type
_atom_site_occupancy
_atom_site_symmetry_multiplicity
_atom_site_calc_flag
_atom_site_refinement_flags
C1 C 0.1246(2) 0.1951(4) 0.74380(19) 0.0169(8) Uani 1 1 d .
C2 C 0.19323(19) 0.1890(4) 0.79519(18) 0.0159(8) Uani 1 1 d .
C3 C 0.1978(2) 0.1878(4) 0.86863(19) 0.0170(8) Uani 1 1 d .
H1 H 0.1529 0.1839 0.8935 0.020 Uiso 1 1 calc R
C4 C 0.2705(2) 0.1925(4) 0.90566(18) 0.0174(8) Uani 1 1 d .
C5 C 0.3359(2) 0.1998(4) 0.87023(19) 0.0195(8) Uani 1 1 d .
H2 H 0.3845 0.2026 0.8965 0.023 Uiso 1 1 calc R
C6 C 0.3312(2) 0.2031(4) 0.79532(19) 0.0191(8) Uani 1 1 d .
H3 H 0.3763 0.2098 0.7708 0.023 Uiso 1 1 calc R
C7 C 0.25993(19) 0.1964(4) 0.75764(19) 0.0173(8) Uani 1 1 d .
C8 C 0.23322(19) 0.2041(4) 0.68189(19) 0.0168(8) Uani 1 1 d .
C9 C 0.25843(19) 0.2098(4) 0.61450(19) 0.0171(8) Uani 1 1 d .
C10 C 0.18858(19) 0.2122(4) 0.56377(19) 0.0175(8) Uani 1 1 d .
C11 C 0.1807(2) 0.2061(4) 0.49015(19) 0.0190(8) Uani 1 1 d .
H4 H 0.2243 0.2031 0.4635 0.023 Uiso 1 1 calc R
C12 C 0.1065(2) 0.2045(4) 0.45597(19) 0.0191(8) Uani 1 1 d .
C13 C 0.0427(2) 0.2064(4) 0.4935(2) 0.0220(8) Uani 1 1 d .
H5 H -0.0068 0.2066 0.4687 0.026 Uiso 1 1 calc R
C14 C 0.05008(19) 0.2082(4) 0.5677(2) 0.0211(8) Uani 1 1 d .
H6 H 0.0061 0.2073 0.5939 0.025 Uiso 1 1 calc R
C15 C 0.12206(19) 0.2112(4) 0.60256(18) 0.0168(8) Uani 1 1 d .
C16 C 0.1503(2) 0.2058(4) 0.67785(19) 0.0170(8) Uani 1 1 d .
O1 O 0.26917(13) 0.1870(3) 0.97869(13) 0.0238(6) Uani 1 1 d .
C17 C 0.3407(2) 0.1995(5) 1.0204(2) 0.0254(9) Uani 1 1 d .
H7 H 0.3742 0.0998 1.0074 0.038 Uiso 1 1 calc R
H8 H 0.3322 0.1898 1.0710 0.038 Uiso 1 1 calc R
H9 H 0.3648 0.3174 1.0115 0.038 Uiso 1 1 calc R
C18 C 0.0984(2) 0.1973(5) 0.3763(2) 0.0233(9) Uani 1 1 d .
F1 F 0.02496(13) 0.1984(4) 0.34920(13) 0.0484(7) Uani 1 1 d .
F2 F 0.13149(13) 0.3377(3) 0.34617(12) 0.0366(6) Uani 1 1 d .
F3 F 0.12906(14) 0.0466(3) 0.35083(12) 0.0442(7) Uani 1 1 d .
C19 C 0.04540(19) 0.1899(4) 0.76236(18) 0.0167(8) Uani 1 1 d .
C20 C 0.02184(19) 0.0566(4) 0.80945(19) 0.0185(8) Uani 1 1 d .
H10 H 0.0580 -0.0281 0.8307 0.022 Uiso 1 1 calc R
C21 C -0.0540(2) 0.0477(5) 0.82526(19) 0.0225(9) Uani 1 1 d .
H11 H -0.0694 -0.0437 0.8570 0.027 Uiso 1 1 calc R
C22 C -0.1071(2) 0.1705(4) 0.7952(2) 0.0199(8) Uani 1 1 d .
C23 C -0.0845(2) 0.3048(4) 0.7492(2) 0.0203(8) Uani 1 1 d .
H12 H -0.1208 0.3901 0.7288 0.024 Uiso 1 1 calc R
C24 C -0.0097(2) 0.3146(4) 0.73294(19) 0.0198(8) Uani 1 1 d .
H13 H 0.0051 0.4070 0.7014 0.024 Uiso 1 1 calc R
C25 C -0.1879(2) 0.1633(5) 0.8109(2) 0.0244(9) Uani 1 1 d .
F4 F -0.20444(13) 0.0222(3) 0.85188(17) 0.0567(8) Uani 1 1 d .
F5 F -0.21032(13) 0.3111(3) 0.84504(15) 0.0458(7) Uani 1 1 d .
F6 F -0.23687(13) 0.1512(4) 0.75249(14) 0.0533(7) Uani 1 1 d .
C26 C 0.33664(19) 0.2092(4) 0.59283(18) 0.0169(8) Uani 1 1 d .
C27 C 0.3936(2) 0.1001(4) 0.62795(19) 0.0191(8) Uani 1 1 d .
H14 H 0.3807 0.0241 0.6661 0.023 Uiso 1 1 calc R
C28 C 0.46795(19) 0.0994(4) 0.60895(19) 0.0189(8) Uani 1 1 d .
H15 H 0.5052 0.0227 0.6333 0.023 Uiso 1 1 calc R
C29 C 0.48771(19) 0.2114(4) 0.55410(19) 0.0175(8) Uani 1 1 d .
C30 C 0.4317(2) 0.3213(4) 0.51786(19) 0.0183(8) Uani 1 1 d .
H16 H 0.4447 0.3973 0.4798 0.022 Uiso 1 1 calc R
C31 C 0.3580(2) 0.3192(4) 0.53727(19) 0.0170(8) Uani 1 1 d .
H17 H 0.3207 0.3944 0.5123 0.020 Uiso 1 1 calc R
O2 O 0.55943(13) 0.2294(3) 0.53170(14) 0.0238(6) Uani 1 1 d .
C32 C 0.6187(2) 0.1187(5) 0.5670(2) 0.0293(9) Uani 1 1 d .
H18 H 0.6237 0.1479 0.6179 0.044 Uiso 1 1 calc R
H19 H 0.6673 0.1438 0.5466 0.044 Uiso 1 1 calc R
H20 H 0.6057 -0.0110 0.5605 0.044 Uiso 1 1 calc R

loop_
_atom_site_aniso_label
_atom_site_aniso_U_11
_atom_site_aniso_U_22
_atom_site_aniso_U_33
_atom_site_aniso_U_23
_atom_site_aniso_U_13
_atom_site_aniso_U_12
C1 0.0221(19) 0.0150(17) 0.0128(19) -0.0004(14) -0.0030(15) -0.0005(15)
C2 0.0185(18) 0.0166(17) 0.0119(19) 0.0018(14) -0.0024(15) 0.0024(15)
C3 0.0193(18) 0.0169(17) 0.0140(19) 0.0003(14) -0.0025(15) 0.0001(15)
C4 0.025(2) 0.0198(18) 0.0061(17) -0.0011(14) -0.0053(15) 0.0007(16)
C5 0.0201(19) 0.0233(19) 0.0143(19) -0.0045(15) -0.0040(15) -0.0007(15)
C6 0.0181(18) 0.0248(19) 0.0142(19) -0.0002(15) -0.0002(15) 0.0016(15)
C7 0.0178(18) 0.0207(18) 0.0128(19) -0.0010(15) -0.0034(15) 0.0019(15)
C8 0.0177(18) 0.0199(18) 0.0124(19) 0.0015(15) -0.0013(15) -0.0036(15)
C9 0.0200(19) 0.0159(17) 0.0142(19) -0.0004(15) -0.0049(15) 0.0002(15)
C10 0.0181(18) 0.0204(18) 0.0134(19) -0.0008(15) -0.0023(15) 0.0006(15)
C11 0.0195(19) 0.0247(19) 0.0127(19) 0.0009(15) 0.0009(15) 0.0002(15)
C12 0.025(2) 0.0196(18) 0.0119(19) 0.0017(15) -0.0036(16) 0.0006(16)
C13 0.0172(19) 0.030(2) 0.018(2) 0.0024(16) -0.0048(16) -0.0029(16)
C14 0.0156(18) 0.031(2) 0.016(2) 0.0004(16) 0.0004(15) 0.0005(16)
C15 0.0200(19) 0.0209(18) 0.0095(18) 0.0023(14) 0.0009(15) -0.0011(15)
C16 0.0205(19) 0.0170(17) 0.0132(19) -0.0015(15) 0.0002(15) 0.0023(15)
O1 0.0233(14) 0.0362(14) 0.0111(14) -0.0005(11) -0.0031(11) -0.0016(11)
C17 0.024(2) 0.039(2) 0.012(2) -0.0008(17) -0.0077(16) -0.0001(17)
C18 0.022(2) 0.030(2) 0.018(2) 0.0012(17) -0.0001(16) -0.0027(17)
F1 0.0242(13) 0.103(2) 0.0170(13) -0.0017(13) -0.0061(10) -0.0061(13)
F2 0.0454(15) 0.0432(13) 0.0208(14) 0.0113(10) 0.0006(11) -0.0057(11)
F3 0.0683(18) 0.0440(14) 0.0195(14) -0.0088(11) -0.0002(13) 0.0100(13)
C19 0.0161(18) 0.0222(18) 0.0108(19) -0.0033(15) -0.0045(15) 0.0012(15)
C20 0.0193(19) 0.0235(19) 0.012(2) -0.0001(15) -0.0020(15) 0.0028(15)
C21 0.029(2) 0.026(2) 0.012(2) 0.0036(15) -0.0019(17) 0.0003(17)
C22 0.0186(19) 0.0231(19) 0.018(2) -0.0048(15) -0.0013(15) -0.0030(16)
C23 0.0177(19) 0.0227(19) 0.020(2) 0.0023(16) -0.0031(16) 0.0055(15)
C24 0.027(2) 0.0201(18) 0.0114(19) 0.0015(15) -0.0035(16) -0.0026(16)
C25 0.025(2) 0.031(2) 0.017(2) -0.0006(17) -0.0026(17) -0.0045(17)
F4 0.0296(14) 0.0587(16) 0.085(2) 0.0365(16) 0.0209(14) 0.0064(12)
F5 0.0307(13) 0.0547(15) 0.0540(18) -0.0206(13) 0.0150(13) -0.0010(11)
F6 0.0251(14) 0.105(2) 0.0291(16) -0.0155(15) -0.0027(11) -0.0079(13)
C26 0.0189(19) 0.0199(18) 0.0118(19) -0.0048(14) 0.0001(15) -0.0022(15)
C27 0.027(2) 0.0212(18) 0.0084(19) 0.0004(14) -0.0021(16) -0.0031(16)
C28 0.0191(19) 0.0190(18) 0.018(2) 0.0027(15) 0.0011(16) -0.0003(15)
C29 0.0160(18) 0.0205(18) 0.016(2) -0.0060(15) 0.0033(15) -0.0030(15)
C30 0.026(2) 0.0183(18) 0.0102(19) -0.0001(14) -0.0005(15) -0.0018(15)
C31 0.0201(19) 0.0172(17) 0.0132(19) 0.0002(14) -0.0023(15) 0.0016(15)
O2 0.0167(13) 0.0305(14) 0.0241(15) 0.0015(11) 0.0015(11) 0.0037(11)
C32 0.022(2) 0.035(2) 0.031(3) -0.0022(18) 0.0004(18) 0.0021(18)

loop_
_atom_type_symbol
_atom_type_description
_atom_type_scat_dispersion_real
_atom_type_scat_dispersion_imag
_atom_type_scat_source
C C 0.0033 0.0016 'International Tables Vol C Tables 4.2.6.8 and 6.1.1.4'
H H 0.0000 0.0000 'International Tables Vol C Tables 4.2.6.8 and 6.1.1.4'
O O 0.0106 0.0060 'International Tables Vol C Tables 4.2.6.8 and 6.1.1.4'
F F 0.0171 0.0103 'International Tables Vol C Tables 4.2.6.8 and 6.1.1.4'

loop_
_geom_angle_atom_site_label_1
_geom_angle_atom_site_label_2
_geom_angle_atom_site_label_3
_geom_angle
C16 C1 C19 127.9(3)
C16 C1 C2 106.6(3)
C19 C1 C2 125.4(3)
C3 C2 C7 121.3(3)
C3 C2 C1 129.2(3)
C7 C2 C1 109.4(3)
C2 C3 C4 118.2(3)
C2 C3 H1 120.9
C4 C3 H1 120.9
C5 C4 O1 124.7(3)
C5 C4 C3 121.4(3)
O1 C4 C3 113.9(3)
C4 C5 C6 120.3(3)
C4 C5 H2 119.8
C6 C5 H2 119.8
C7 C6 C5 119.3(3)
C7 C6 H3 120.4
C5 C6 H3 120.4
C6 C7 C2 119.5(3)
C6 C7 C8 134.4(3)
C2 C7 C8 106.1(3)
C9 C8 C16 110.4(3)
C9 C8 C7 142.8(3)
C16 C8 C7 106.8(3)
C8 C9 C26 129.5(3)
C8 C9 C10 106.3(3)
C26 C9 C10 124.1(3)
C11 C10 C15 119.7(3)
C11 C10 C9 130.6(3)
C15 C10 C9 109.6(3)
C10 C11 C12 118.1(3)
C10 C11 H4 120.9
C12 C11 H4 120.9
C13 C12 C11 121.9(3)
C13 C12 C18 120.2(3)
C11 C12 C18 117.8(3)
C12 C13 C14 120.3(3)
C12 C13 H5 119.9
C14 C13 H5 119.9
C15 C14 C13 119.0(3)
C15 C14 H6 120.5
C13 C14 H6 120.5
C14 C15 C10 120.9(3)
C14 C15 C16 133.3(3)
C10 C15 C16 105.7(3)
C1 C16 C8 111.0(3)
C1 C16 C15 140.9(3)
C8 C16 C15 108.0(3)
C4 O1 C17 117.5(3)
O1 C17 H7 109.5
O1 C17 H8 109.5
H7 C17 H8 109.5
O1 C17 H9 109.5
H7 C17 H9 109.5
H8 C17 H9 109.5
F2 C18 F3 106.2(3)
F2 C18 F1 105.8(3)
F3 C18 F1 105.7(3)
F2 C18 C12 113.2(3)
F3 C18 C12 112.5(3)
F1 C18 C12 112.8(3)
C20 C19 C24 118.0(3)
C20 C19 C1 120.4(3)
C24 C19 C1 121.6(3)
C21 C20 C19 120.4(3)
C21 C20 H10 119.8
C19 C20 H10 119.8
C22 C21 C20 120.5(3)
C22 C21 H11 119.7
C20 C21 H11 119.7
C21 C22 C23 119.7(3)
C21 C22 C25 121.6(3)
C23 C22 C25 118.7(3)
C24 C23 C22 120.3(3)
C24 C23 H12 119.9
C22 C23 H12 119.9
C23 C24 C19 121.0(3)
C23 C24 H13 119.5
C19 C24 H13 119.5
F5 C25 F4 105.0(3)
F5 C25 F6 104.8(3)
F4 C25 F6 105.6(3)
F5 C25 C22 113.3(3)
F4 C25 C22 113.8(3)
F6 C25 C22 113.6(3)
C31 C26 C27 117.1(3)
C31 C26 C9 121.6(3)
C27 C26 C9 121.3(3)
C28 C27 C26 122.2(3)
C28 C27 H14 118.9
C26 C27 H14 118.9
C27 C28 C29 119.5(3)
C27 C28 H15 120.3
C29 C28 H15 120.3
O2 C29 C28 125.5(3)
O2 C29 C30 114.9(3)
C28 C29 C30 119.5(3)
C31 C30 C29 120.1(3)
C31 C30 H16 119.9
C29 C30 H16 119.9
C30 C31 C26 121.6(3)
C30 C31 H17 119.2
C26 C31 H17 119.2
C29 O2 C32 117.0(3)
O2 C32 H18 109.5
O2 C32 H19 109.5
H18 C32 H19 109.5
O2 C32 H20 109.5
H18 C32 H20 109.5
H19 C32 H20 109.5

loop_
_geom_bond_atom_site_label_1
_geom_bond_atom_site_label_2
_geom_bond_distance
C1 C16 1.359(5)
C1 C19 1.462(5)
C1 C2 1.482(5)
C2 C3 1.380(5)
C2 C7 1.418(5)
C3 C4 1.403(5)
C3 H1 0.9500
C4 C5 1.377(5)
C4 O1 1.379(4)
C5 C6 1.408(5)
C5 H2 0.9500
C6 C7 1.387(5)
C6 H3 0.9500
C7 C8 1.467(5)
C8 C9 1.380(5)
C8 C16 1.451(5)
C9 C26 1.464(5)
C9 C10 1.491(5)
C10 C11 1.384(5)
C10 C15 1.428(5)
C11 C12 1.405(5)
C11 H4 0.9500
C12 C13 1.373(5)
C12 C18 1.497(5)
C13 C14 1.396(5)
C13 H5 0.9500
C14 C15 1.374(5)
C14 H6 0.9500
C15 C16 1.464(5)
O1 C17 1.428(4)
C17 H7 0.9800
C17 H8 0.9800
C17 H9 0.9800
C18 F2 1.329(4)
C18 F3 1.332(4)
C18 F1 1.347(4)
C19 C20 1.403(5)
C19 C24 1.408(5)
C20 C21 1.390(5)
C20 H10 0.9500
C21 C22 1.380(5)
C21 H11 0.9500
C22 C23 1.390(5)
C22 C25 1.473(5)
C23 C24 1.374(5)
C23 H12 0.9500
C24 H13 0.9500
C25 F5 1.333(4)
C25 F4 1.334(4)
C25 F6 1.342(4)
C26 C31 1.396(5)
C26 C27 1.401(5)
C27 C28 1.381(5)
C27 H14 0.9500
C28 C29 1.385(5)
C28 H15 0.9500
C29 O2 1.367(4)
C29 C30 1.402(5)
C30 C31 1.372(5)
C30 H16 0.9500
C31 H17 0.9500
O2 C32 1.437(4)
C32 H18 0.9800
C32 H19 0.9800
C32 H20 0.9800

loop_
_geom_torsion_atom_site_label_1
_geom_torsion_atom_site_label_2
_geom_torsion_atom_site_label_3
_geom_torsion_atom_site_label_4
_geom_torsion
C16 C1 C2 C3 176.2(3)
C19 C1 C2 C3 -4.0(5)
C16 C1 C2 C7 0.0(4)
C19 C1 C2 C7 179.9(3)
C7 C2 C3 C4 -0.6(5)
C1 C2 C3 C4 -176.3(3)
C2 C3 C4 C5 0.6(5)
C2 C3 C4 O1 -178.7(3)
O1 C4 C5 C6 179.4(3)
C3 C4 C5 C6 0.1(5)
C4 C5 C6 C7 -0.9(5)
C5 C6 C7 C2 0.9(5)
C5 C6 C7 C8 177.2(3)
C3 C2 C7 C6 -0.2(5)
C1 C2 C7 C6 176.3(3)
C3 C2 C7 C8 -177.4(3)
C1 C2 C7 C8 -1.0(3)
C6 C7 C8 C9 5.0(7)
C2 C7 C8 C9 -178.3(4)
C6 C7 C8 C16 -175.2(3)
C2 C7 C8 C16 1.5(3)
C16 C8 C9 C26 -179.5(3)
C7 C8 C9 C26 0.3(7)
C16 C8 C9 C10 -0.9(4)
C7 C8 C9 C10 178.8(4)
C8 C9 C10 C11 -175.4(3)
C26 C9 C10 C11 3.3(5)
C8 C9 C10 C15 1.0(4)
C26 C9 C10 C15 179.7(3)
C15 C10 C11 C12 1.8(5)
C9 C10 C11 C12 178.0(3)
C10 C11 C12 C13 -0.8(5)
C10 C11 C12 C18 -179.8(3)
C11 C12 C13 C14 -0.7(5)
C18 C12 C13 C14 178.3(3)
C12 C13 C14 C15 1.1(5)
C13 C14 C15 C10 -0.1(5)
C13 C14 C15 C16 -176.9(3)
C11 C10 C15 C14 -1.4(5)
C9 C10 C15 C14 -178.3(3)
C11 C10 C15 C16 176.2(3)
C9 C10 C15 C16 -0.7(4)
C19 C1 C16 C8 -178.9(3)
C2 C1 C16 C8 0.9(4)
C19 C1 C16 C15 -2.3(7)
C2 C1 C16 C15 177.6(4)
C9 C8 C16 C1 178.3(3)
C7 C8 C16 C1 -1.5(4)
C9 C8 C16 C15 0.5(4)
C7 C8 C16 C15 -179.3(2)
C14 C15 C16 C1 0.6(7)
C10 C15 C16 C1 -176.6(4)
C14 C15 C16 C8 177.3(3)
C10 C15 C16 C8 0.1(3)
C5 C4 O1 C17 3.4(5)
C3 C4 O1 C17 -177.3(3)
C13 C12 C18 F2 121.8(3)
C11 C12 C18 F2 -59.2(4)
C13 C12 C18 F3 -117.8(3)
C11 C12 C18 F3 61.2(4)
C13 C12 C18 F1 1.7(5)
C11 C12 C18 F1 -179.3(3)
C16 C1 C19 C20 130.9(4)
C2 C1 C19 C20 -49.0(5)
C16 C1 C19 C24 -47.9(5)
C2 C1 C19 C24 132.3(3)
C24 C19 C20 C21 1.0(5)
C1 C19 C20 C21 -177.8(3)
C19 C20 C21 C22 -0.4(5)
C20 C21 C22 C23 -0.4(5)
C20 C21 C22 C25 179.7(3)
C21 C22 C23 C24 0.6(5)
C25 C22 C23 C24 -179.5(3)
C22 C23 C24 C19 0.0(5)
C20 C19 C24 C23 -0.7(5)
C1 C19 C24 C23 178.0(3)
C21 C22 C25 F5 115.5(4)
C23 C22 C25 F5 -64.4(4)
C21 C22 C25 F4 -4.2(5)
C23 C22 C25 F4 175.9(3)
C21 C22 C25 F6 -125.1(4)
C23 C22 C25 F6 55.0(4)
C8 C9 C26 C31 -139.7(4)
C10 C9 C26 C31 42.0(5)
C8 C9 C26 C27 39.2(5)
C10 C9 C26 C27 -139.2(3)
C31 C26 C27 C28 -0.2(5)
C9 C26 C27 C28 -179.1(3)
C26 C27 C28 C29 0.9(5)
C27 C28 C29 O2 177.4(3)
C27 C28 C29 C30 -1.2(5)
O2 C29 C30 C31 -177.9(3)
C28 C29 C30 C31 0.8(5)
C29 C30 C31 C26 -0.1(5)
C27 C26 C31 C30 -0.2(5)
C9 C26 C31 C30 178.7(3)
C28 C29 O2 C32 1.8(5)
C30 C29 O2 C32 -179.6(3)
